data_4060802
loop_
_publ_author_name
'Lee, Heung-Sae'
'Bae, Jin-Young'
'Kim, Dae-Hyun'
'Kim, Hoon Sik'
'Kim, Sung-Joon'
'Cho, Sungil'
'Ko, Jaejung'
'Kang, Sang Ook'

_publ_section_title
;
Rhodium and Iridium Phosphinothiolato Complexes. Synthesis and Crystal 
Structures of Mononuclear [M(cod)(S,P-SC~2~B~10~H~10~PPh~2~)] and 
Dinuclear [M~2~(CO)~2~(S,P-\m-SC~2~B~10~H~10~PPh~2~)] (M = Rh, Ir) 
and Their Performance in Catalytic Carbonylation
;
_journal_issue 1
_journal_name_full Organometallics
_journal_page_first 210
_journal_page_last 219
_journal_paper_doi 10.1021/om0107789
_journal_volume 21
_journal_year 2002
_chemical_formula_sum 'C48 H76 B20 O6 P2 Rh2 S2'
_chemical_formula_weight 1297.24
_space_group_IT_number 15
_symmetry_cell_setting monoclinic
_symmetry_space_group_name_Hall '-C 2yc'
_symmetry_space_group_name_H-M 'C 1 2/c 1'
_atom_sites_solution_hydrogens geom
_atom_sites_solution_primary direct
_atom_sites_solution_secondary difmap
_audit_creation_method SHELXL-97
_cell_angle_alpha 90.00
_cell_angle_beta 92.688(2)
_cell_angle_gamma 90.00
_cell_formula_units_Z 8
_cell_length_a 14.7620(7)
_cell_length_b 16.5850(7)
_cell_length_c 25.9780(7)
_cell_measurement_reflns_used 3
_cell_measurement_temperature 293(2)
_cell_volume 6353.1(4)
_computing_cell_refinement 'CAD-4 software (Enraf-Nonius, 1988)'
_computing_data_collection 'CAD-4 software (Enraf-Nonius, 1988)'
_computing_data_reduction 'Xtal3.2 (Hall & Stewart, 1992)'
_computing_molecular_graphics 'ORTEP3 (Jonson & Burrett, 1998)'
_computing_publication_material SHELXL-97(Sheldrick,1997)
_computing_structure_refinement 'SHELXL-97 (Sheldrick, 1997)'
_computing_structure_solution 'SHELXS-97 (Sheldrick, 1990)'
_diffrn_ambient_temperature 253(2)
_diffrn_measured_fraction_theta_full 0.477
_diffrn_measured_fraction_theta_max 0.477
_diffrn_measurement_device_type 'Rigaku Diffractometer'
_diffrn_radiation_monochromator graphite
_diffrn_radiation_source 'fine-focus sealed tube'
_diffrn_radiation_type MoK\a
_diffrn_radiation_wavelength 0.71069
_diffrn_reflns_av_R_equivalents 0.0000
_diffrn_reflns_av_sigmaI/netI 0.0477
_diffrn_reflns_limit_h_max 14
_diffrn_reflns_limit_h_min 0
_diffrn_reflns_limit_k_max 16
_diffrn_reflns_limit_k_min -16
_diffrn_reflns_limit_l_max 26
_diffrn_reflns_limit_l_min -26
_diffrn_reflns_number 3440
_diffrn_reflns_theta_full 21.08
_diffrn_reflns_theta_max 21.08
_diffrn_reflns_theta_min 1.57
_exptl_absorpt_coefficient_mu 0.678
_exptl_crystal_colour yellow
_exptl_crystal_density_diffrn 1.322
_exptl_crystal_density_method 'not measured'
_exptl_crystal_description block
_exptl_crystal_F_000 2528
_exptl_crystal_size_max 0.7
_exptl_crystal_size_mid 0.7
_exptl_crystal_size_min 0.7
_refine_diff_density_max 0.841
_refine_diff_density_min -0.955
_refine_diff_density_rms 0.215
_refine_ls_extinction_method none
_refine_ls_goodness_of_fit_ref 1.396
_refine_ls_hydrogen_treatment mixed
_refine_ls_matrix_type full
_refine_ls_number_parameters 331
_refine_ls_number_reflns 3440
_refine_ls_number_restraints 0
_refine_ls_restrained_S_all 1.396
_refine_ls_R_factor_all 0.0679
_refine_ls_R_factor_gt 0.0551
_refine_ls_shift/su_max 0.001
_refine_ls_shift/su_mean 0.000
_refine_ls_structure_factor_coef Fsqd
_refine_ls_weighting_details 'w=1/[\s^2^(Fo^2^)+(0.1000P)^2^+0.0000P] where P=(Fo^2^+2Fc^2^)/3'
_refine_ls_weighting_scheme calc
_refine_ls_wR_factor_gt 0.1641
_refine_ls_wR_factor_ref 0.1810
_reflns_number_gt 3038
_reflns_number_total 3440
_reflns_threshold_expression >2sigma(I)
_cod_depositor_comments
;
The following automatic conversions were performed:
'_symmetry_cell_setting' value 'Monoclinic' changed to 'monoclinic'
according to '/home/saulius/struct/CIF-dictionaries/cif_core.dic'
dictionary named 'cif_core.dic' version 2.4.1 from 2010-06-29.

Automatic conversion script
Id: cif_fix_enum 1527 2010-12-29 10:47:43Z saulius 
;
_cod_original_sg_symbol_H-M 'C 2/c'
_cod_database_code 4060802

loop_
_symmetry_equiv_pos_as_xyz
'x, y, z'
'-x, y, -z+1/2'
'x+1/2, y+1/2, z'
'-x+1/2, y+1/2, -z+1/2'
'-x, -y, -z'
'x, -y, z-1/2'
'-x+1/2, -y+1/2, -z'
'x+1/2, -y+1/2, z-1/2'

loop_
_atom_site_label
_atom_site_type_symbol
_atom_site_fract_x
_atom_site_fract_y
_atom_site_fract_z
_atom_site_U_iso_or_equiv
_atom_site_adp_type
_atom_site_occupancy
_atom_site_calc_flag
_atom_site_refinement_flags
_atom_site_disorder_assembly
_atom_site_disorder_group
Rh1 Rh 0.61782(3) 0.09348(3) 0.757847(19) 0.0452(3) Uani 1 d . . .
S1 S 0.50741(12) 0.05619(10) 0.69229(6) 0.0453(5) Uani 1 d . . .
P1 P 0.71398(13) 0.11359(11) 0.82606(7) 0.0488(5) Uani 1 d . . .
O1 O 0.7805(4) 0.0941(4) 0.6954(2) 0.097(2) Uani 1 d . . .
C1 C 0.4850(5) 0.1138(4) 0.8664(2) 0.0449(17) Uani 1 d . . .
C2 C 0.5810(5) 0.1214(4) 0.9030(2) 0.0466(17) Uani 1 d . . .
C3 C 0.6666(5) 0.0813(4) 0.8867(3) 0.0527(19) Uani 1 d . . .
H3A H 0.6552 0.0238 0.8844 0.063 Uiso 1 calc R . .
H3B H 0.7128 0.0893 0.9140 0.063 Uiso 1 calc R . .
C4 C 0.8157(4) 0.0509(4) 0.8245(2) 0.0500(18) Uani 1 d . . .
C5 C 0.8063(6) -0.0318(5) 0.8222(3) 0.073(2) Uani 1 d . . .
H5 H 0.7488 -0.0545 0.8225 0.088 Uiso 1 calc R . .
C6 C 0.8809(7) -0.0811(6) 0.8192(4) 0.089(3) Uani 1 d . . .
H6 H 0.8736 -0.1368 0.8183 0.107 Uiso 1 calc R . .
C7 C 0.9650(7) -0.0485(7) 0.8177(3) 0.091(3) Uani 1 d . . .
H7 H 1.0154 -0.0818 0.8157 0.109 Uiso 1 calc R . .
C8 C 0.9754(6) 0.0326(7) 0.8191(4) 0.098(3) Uani 1 d . . .
H8 H 1.0331 0.0548 0.8175 0.118 Uiso 1 calc R . .
C9 C 0.9018(6) 0.0825(5) 0.8230(4) 0.082(3) Uani 1 d . . .
H9 H 0.9101 0.1381 0.8246 0.098 Uiso 1 calc R . .
C10 C 0.7578(5) 0.2144(4) 0.8376(3) 0.0520(18) Uani 1 d . . .
C11 C 0.7389(6) 0.2746(5) 0.8022(3) 0.070(2) Uani 1 d . . .
H11 H 0.7043 0.2628 0.7723 0.084 Uiso 1 calc R . .
C12 C 0.7704(7) 0.3516(5) 0.8104(4) 0.092(3) Uani 1 d . . .
H12 H 0.7584 0.3912 0.7856 0.111 Uiso 1 calc R . .
C13 C 0.8198(7) 0.3705(6) 0.8550(4) 0.093(3) Uani 1 d . . .
H13 H 0.8393 0.4231 0.8608 0.111 Uiso 1 calc R . .
C14 C 0.8399(6) 0.3125(6) 0.8905(4) 0.090(3) Uani 1 d . . .
H14 H 0.8749 0.3256 0.9201 0.108 Uiso 1 calc R . .
C15 C 0.8090(5) 0.2335(5) 0.8835(3) 0.067(2) Uani 1 d . . .
H15 H 0.8216 0.1943 0.9084 0.081 Uiso 1 calc R . .
C16 C 0.7166(6) 0.0973(5) 0.7181(3) 0.063(2) Uani 1 d . . .
B3 B 0.5377(6) 0.2061(5) 0.8721(3) 0.052(2) Uani 1 d . . .
H3 H 0.5710 0.2367 0.8405 0.062 Uiso 1 calc R . .
B4 B 0.4184(6) 0.1969(5) 0.8731(3) 0.051(2) Uani 1 d . . .
H4 H 0.3731 0.2219 0.8423 0.061 Uiso 1 calc R . .
B5 B 0.3942(6) 0.1042(5) 0.9033(3) 0.053(2) Uani 1 d . . .
H5A H 0.3334 0.0691 0.8917 0.063 Uiso 1 calc R . .
B6 B 0.4962(6) 0.0556(5) 0.9221(3) 0.054(2) Uani 1 d . . .
H6A H 0.5022 -0.0105 0.9229 0.065 Uiso 1 calc R . .
B7 B 0.5822(6) 0.2108(5) 0.9362(3) 0.057(2) Uani 1 d . . .
H7A H 0.6444 0.2448 0.9466 0.069 Uiso 1 calc R . .
B8 B 0.4787(6) 0.2586(5) 0.9179(3) 0.062(2) Uani 1 d . . .
H8A H 0.4727 0.3247 0.9164 0.074 Uiso 1 calc R . .
B9 B 0.3888(6) 0.1968(6) 0.9387(3) 0.063(2) Uani 1 d . . .
H9A H 0.3245 0.2222 0.9511 0.076 Uiso 1 calc R . .
B10 B 0.4380(6) 0.1096(5) 0.9682(3) 0.060(2) Uani 1 d . . .
H10 H 0.4053 0.0782 0.9997 0.071 Uiso 1 calc R . .
B11 B 0.5569(7) 0.1185(5) 0.9673(3) 0.061(2) Uani 1 d . . .
H11A H 0.6026 0.0930 0.9977 0.074 Uiso 1 calc R . .
B12 B 0.4899(7) 0.2053(5) 0.9773(3) 0.066(3) Uani 1 d . . .
H12A H 0.4912 0.2365 1.0147 0.079 Uiso 1 calc R . .
O2 O 0.6180(6) -0.1232(6) 0.8593(3) 0.133(3) Uiso 1 d . . .
O3 O 0.8358(6) 0.0486(6) 0.9729(4) 0.147(3) Uiso 1 d . . .
C100 C 0.6528(9) -0.1863(9) 0.8919(5) 0.134(4) Uiso 1 d . . .
C101 C 0.6014(9) -0.2628(9) 0.8696(6) 0.143(5) Uiso 1 d . . .
C102 C 0.5734(10) -0.2412(9) 0.8146(6) 0.147(5) Uiso 1 d . . .
C103 C 0.5743(8) -0.1528(8) 0.8116(5) 0.125(4) Uiso 1 d . . .
C104 C 0.8413(10) -0.0356(10) 0.9679(6) 0.157(5) Uiso 1 d . . .
C105 C 0.8641(12) -0.0697(12) 1.0209(7) 0.177(6) Uiso 1 d . . .
C106 C 0.8559(11) -0.0026(11) 1.0563(7) 0.174(6) Uiso 1 d . . .
C107 C 0.8341(10) 0.0706(10) 1.0269(6) 0.158(5) Uiso 1 d . . .

loop_
_atom_site_aniso_label
_atom_site_aniso_U_11
_atom_site_aniso_U_22
_atom_site_aniso_U_33
_atom_site_aniso_U_23
_atom_site_aniso_U_13
_atom_site_aniso_U_12
Rh1 0.0477(5) 0.0479(5) 0.0392(5) 0.0012(2) -0.0054(3) -0.0014(2)
S1 0.0513(11) 0.0464(11) 0.0375(10) 0.0015(8) -0.0050(8) -0.0003(8)
P1 0.0507(11) 0.0483(11) 0.0466(11) 0.0004(8) -0.0076(9) -0.0014(9)
O1 0.062(4) 0.163(8) 0.066(4) 0.006(4) 0.007(3) -0.003(4)
C1 0.055(4) 0.045(4) 0.034(4) 0.002(3) -0.008(3) 0.004(3)
C2 0.054(4) 0.049(4) 0.035(4) 0.001(3) -0.011(3) -0.003(4)
C3 0.054(5) 0.058(5) 0.044(4) 0.005(3) -0.017(3) 0.004(4)
C4 0.045(5) 0.061(5) 0.044(4) 0.000(3) -0.009(3) 0.002(4)
C5 0.068(6) 0.064(6) 0.087(6) 0.003(4) -0.005(4) -0.007(5)
C6 0.099(8) 0.065(6) 0.101(8) 0.007(5) -0.006(6) 0.032(6)
C7 0.071(7) 0.114(10) 0.087(7) -0.002(6) -0.002(5) 0.035(6)
C8 0.061(6) 0.110(9) 0.123(9) -0.005(7) 0.002(5) -0.004(6)
C9 0.063(6) 0.069(6) 0.114(8) -0.002(5) 0.006(5) 0.010(5)
C10 0.054(4) 0.040(4) 0.062(5) 0.000(4) 0.000(4) -0.010(3)
C11 0.085(6) 0.057(5) 0.068(5) -0.001(4) 0.001(4) -0.022(4)
C12 0.108(8) 0.064(6) 0.105(8) 0.014(5) 0.002(6) -0.019(6)
C13 0.108(8) 0.060(6) 0.109(8) -0.013(6) 0.001(6) -0.018(6)
C14 0.083(6) 0.094(8) 0.092(7) -0.037(6) -0.006(5) -0.018(6)
C15 0.074(5) 0.067(5) 0.059(5) -0.017(4) -0.013(4) -0.014(4)
C16 0.053(5) 0.086(6) 0.050(5) 0.006(4) -0.002(4) -0.006(4)
B3 0.063(5) 0.040(5) 0.051(5) 0.006(4) -0.005(4) 0.001(4)
B4 0.062(5) 0.042(5) 0.049(5) -0.004(4) -0.004(4) 0.013(4)
B5 0.061(6) 0.058(5) 0.039(5) 0.006(4) 0.001(4) 0.006(4)
B6 0.070(6) 0.054(5) 0.038(4) 0.014(4) -0.002(4) -0.006(4)
B7 0.066(6) 0.058(5) 0.045(5) -0.017(4) -0.015(4) 0.003(4)
B8 0.081(6) 0.048(5) 0.055(5) -0.006(4) -0.006(5) 0.001(5)
B9 0.076(6) 0.063(6) 0.051(5) -0.007(4) 0.003(4) 0.005(5)
B10 0.073(6) 0.066(6) 0.040(5) 0.008(4) 0.002(4) 0.000(5)
B11 0.085(7) 0.061(6) 0.037(5) -0.002(4) -0.004(4) 0.007(5)
B12 0.093(7) 0.059(6) 0.047(5) -0.006(4) 0.000(5) 0.010(5)

loop_
_atom_type_symbol
_atom_type_description
_atom_type_scat_dispersion_real
_atom_type_scat_dispersion_imag
_atom_type_scat_source
C C 0.0033 0.0016 'International Tables Vol C Tables 4.2.6.8 and 6.1.1.4'
B B 0.0013 0.0007 'International Tables Vol C Tables 4.2.6.8 and 6.1.1.4'
H H 0.0000 0.0000 'International Tables Vol C Tables 4.2.6.8 and 6.1.1.4'
P P 0.1023 0.0942 'International Tables Vol C Tables 4.2.6.8 and 6.1.1.4'
Rh Rh -1.1178 0.9187 'International Tables Vol C Tables 4.2.6.8 and 6.1.1.4'
S S 0.1246 0.1234 'International Tables Vol C Tables 4.2.6.8 and 6.1.1.4'
O O 0.0106 0.0060 'International Tables Vol C Tables 4.2.6.8 and 6.1.1.4'

loop_
_geom_angle_atom_site_label_1
_geom_angle_atom_site_label_2
_geom_angle_atom_site_label_3
_geom_angle
_geom_angle_site_symmetry_1
_geom_angle_site_symmetry_3
_geom_angle_publ_flag
C16 Rh1 P1 87.1(2) . . ?
C16 Rh1 S1 98.2(2) . . ?
P1 Rh1 S1 171.70(6) . . ?
C16 Rh1 S1 167.0(2) . 2_656 ?
P1 Rh1 S1 95.01(6) . 2_656 ?
S1 Rh1 S1 78.44(6) . 2_656 ?
C1 S1 Rh1 113.5(2) 2_656 . ?
C1 S1 Rh1 113.6(2) 2_656 2_656 ?
Rh1 S1 Rh1 93.78(6) . 2_656 ?
C10 P1 C4 104.0(3) . . ?
C10 P1 C3 105.9(3) . . ?
C4 P1 C3 101.5(3) . . ?
C10 P1 Rh1 118.4(2) . . ?
C4 P1 Rh1 112.8(2) . . ?
C3 P1 Rh1 112.5(2) . . ?
C2 C1 B5 111.0(5) . . ?
C2 C1 B4 111.0(5) . . ?
B5 C1 B4 62.8(4) . . ?
C2 C1 B3 61.1(4) . . ?
B5 C1 B3 113.7(5) . . ?
B4 C1 B3 62.1(5) . . ?
C2 C1 B6 61.7(4) . . ?
B5 C1 B6 61.5(5) . . ?
B4 C1 B6 113.3(6) . . ?
B3 C1 B6 113.4(5) . . ?
C2 C1 S1 115.8(4) . 2_656 ?
B5 C1 S1 120.7(5) . 2_656 ?
B4 C1 S1 124.8(5) . 2_656 ?
B3 C1 S1 119.8(5) . 2_656 ?
B6 C1 S1 113.7(5) . 2_656 ?
C3 C2 C1 120.5(5) . . ?
C3 C2 B7 122.2(6) . . ?
C1 C2 B7 109.8(5) . . ?
C3 C2 B11 118.2(6) . . ?
C1 C2 B11 109.9(6) . . ?
B7 C2 B11 62.3(5) . . ?
C3 C2 B3 121.8(6) . . ?
C1 C2 B3 60.8(4) . . ?
B7 C2 B3 61.6(4) . . ?
B11 C2 B3 112.6(6) . . ?
C3 C2 B6 115.2(6) . . ?
C1 C2 B6 61.1(4) . . ?
B7 C2 B6 112.8(6) . . ?
B11 C2 B6 61.6(5) . . ?
B3 C2 B6 112.7(5) . . ?
C2 C3 P1 118.1(5) . . ?
C9 C4 C5 118.0(7) . . ?
C9 C4 P1 122.9(6) . . ?
C5 C4 P1 119.1(6) . . ?
C6 C5 C4 121.0(8) . . ?
C7 C6 C5 120.0(9) . . ?
C8 C7 C6 119.8(9) . . ?
C7 C8 C9 120.8(9) . . ?
C8 C9 C4 120.4(9) . . ?
C11 C10 C15 118.9(7) . . ?
C11 C10 P1 119.9(5) . . ?
C15 C10 P1 121.2(5) . . ?
C12 C11 C10 121.0(8) . . ?
C11 C12 C13 120.3(9) . . ?
C14 C13 C12 120.2(9) . . ?
C13 C14 C15 121.1(9) . . ?
C14 C15 C10 118.6(8) . . ?
O1 C16 Rh1 174.3(7) . . ?
C1 B3 C2 58.1(4) . . ?
C1 B3 B8 105.3(6) . . ?
C2 B3 B8 106.0(6) . . ?
C1 B3 B7 105.5(5) . . ?
C2 B3 B7 58.9(4) . . ?
B8 B3 B7 60.6(5) . . ?
C1 B3 B4 58.5(4) . . ?
C2 B3 B4 105.7(5) . . ?
B8 B3 B4 60.2(5) . . ?
B7 B3 B4 108.5(6) . . ?
C1 B4 B8 105.1(6) . . ?
C1 B4 B3 59.3(4) . . ?
B8 B4 B3 59.1(5) . . ?
C1 B4 B5 58.2(4) . . ?
B8 B4 B5 108.5(6) . . ?
B3 B4 B5 107.6(6) . . ?
C1 B4 B9 105.3(6) . . ?
B8 B4 B9 60.4(5) . . ?
B3 B4 B9 107.6(6) . . ?
B5 B4 B9 60.7(5) . . ?
C1 B5 B6 60.6(4) . . ?
C1 B5 B4 59.0(4) . . ?
B6 B5 B4 109.5(6) . . ?
C1 B5 B10 105.6(6) . . ?
B6 B5 B10 59.4(5) . . ?
B4 B5 B10 107.8(6) . . ?
C1 B5 B9 105.4(6) . . ?
B6 B5 B9 108.0(6) . . ?
B4 B5 B9 59.9(5) . . ?
B10 B5 B9 59.6(5) . . ?
C1 B6 C2 57.2(4) . . ?
C1 B6 B10 104.7(6) . . ?
C2 B6 B10 104.8(6) . . ?
C1 B6 B5 57.9(4) . . ?
C2 B6 B5 104.5(6) . . ?
B10 B6 B5 60.9(5) . . ?
C1 B6 B11 104.3(6) . . ?
C2 B6 B11 58.5(4) . . ?
B10 B6 B11 59.9(5) . . ?
B5 B6 B11 108.2(6) . . ?
C2 B7 B3 59.5(4) . . ?
C2 B7 B8 105.3(6) . . ?
B3 B7 B8 59.1(5) . . ?
C2 B7 B12 105.6(6) . . ?
B3 B7 B12 107.7(6) . . ?
B8 B7 B12 60.4(5) . . ?
C2 B7 B11 59.1(4) . . ?
B3 B7 B11 108.4(6) . . ?
B8 B7 B11 108.1(7) . . ?
B12 B7 B11 59.9(5) . . ?
B3 B8 B4 60.7(5) . . ?
B3 B8 B7 60.3(5) . . ?
B4 B8 B7 108.7(6) . . ?
B3 B8 B9 108.9(6) . . ?
B4 B8 B9 60.4(5) . . ?
B7 B8 B9 107.9(7) . . ?
B3 B8 B12 108.4(6) . . ?
B4 B8 B12 108.0(6) . . ?
B7 B8 B12 60.0(5) . . ?
B9 B8 B12 59.4(5) . . ?
B12 B9 B10 60.1(5) . . ?
B12 B9 B8 60.3(5) . . ?
B10 B9 B8 107.7(7) . . ?
B12 B9 B4 107.8(6) . . ?
B10 B9 B4 107.5(6) . . ?
B8 B9 B4 59.2(5) . . ?
B12 B9 B5 107.6(6) . . ?
B10 B9 B5 59.7(5) . . ?
B8 B9 B5 106.6(6) . . ?
B4 B9 B5 59.4(5) . . ?
B6 B10 B11 60.9(5) . . ?
B6 B10 B12 109.1(6) . . ?
B11 B10 B12 60.2(5) . . ?
B6 B10 B9 109.0(6) . . ?
B11 B10 B9 108.2(6) . . ?
B12 B10 B9 59.6(5) . . ?
B6 B10 B5 59.7(5) . . ?
B11 B10 B5 108.0(6) . . ?
B12 B10 B5 107.9(6) . . ?
B9 B10 B5 60.6(5) . . ?
C2 B11 B10 105.4(6) . . ?
C2 B11 B12 105.2(6) . . ?
B10 B11 B12 60.2(5) . . ?
C2 B11 B7 58.6(4) . . ?
B10 B11 B7 108.0(6) . . ?
B12 B11 B7 59.9(5) . . ?
C2 B11 B6 59.9(4) . . ?
B10 B11 B6 59.2(5) . . ?
B12 B11 B6 107.8(7) . . ?
B7 B11 B6 108.3(6) . . ?
B9 B12 B11 108.4(6) . . ?
B9 B12 B10 60.3(5) . . ?
B11 B12 B10 59.6(5) . . ?
B9 B12 B7 108.3(6) . . ?
B11 B12 B7 60.2(5) . . ?
B10 B12 B7 107.7(6) . . ?
B9 B12 B8 60.3(5) . . ?
B11 B12 B8 107.8(6) . . ?
B10 B12 B8 107.8(6) . . ?
B7 B12 B8 59.6(5) . . ?
C100 O2 C103 113.1(10) . . ?
C104 O3 C107 110.0(12) . . ?
O2 C100 C101 102.6(10) . . ?
C102 C101 C100 105.2(12) . . ?
C103 C102 C101 106.5(12) . . ?
O2 C103 C102 107.2(11) . . ?
O3 C104 C105 107.4(14) . . ?
C106 C105 C104 105.6(16) . . ?
C105 C106 C107 109.1(16) . . ?
O3 C107 C106 106.5(14) . . ?

loop_
_geom_bond_atom_site_label_1
_geom_bond_atom_site_label_2
_geom_bond_distance
_geom_bond_site_symmetry_2
_geom_bond_publ_flag
Rh1 C16 1.826(9) . ?
Rh1 P1 2.2428(18) . ?
Rh1 S1 2.3831(17) . ?
Rh1 S1 2.3880(18) 2_656 ?
S1 C1 1.808(7) 2_656 ?
S1 Rh1 2.3880(18) 2_656 ?
P1 C10 1.813(7) . ?
P1 C4 1.829(7) . ?
P1 C3 1.834(7) . ?
O1 C16 1.138(10) . ?
C1 C2 1.673(9) . ?
C1 B5 1.692(11) . ?
C1 B4 1.707(10) . ?
C1 B3 1.721(10) . ?
C1 B6 1.741(9) . ?
C1 S1 1.808(7) 2_656 ?
C2 C3 1.506(10) . ?
C2 B7 1.715(10) . ?
C2 B11 1.725(10) . ?
C2 B3 1.726(10) . ?
C2 B6 1.751(11) . ?
C4 C9 1.377(11) . ?
C4 C5 1.378(10) . ?
C5 C6 1.377(11) . ?
C6 C7 1.357(14) . ?
C7 C8 1.355(14) . ?
C8 C9 1.374(12) . ?
C10 C11 1.376(10) . ?
C10 C15 1.417(10) . ?
C11 C12 1.372(11) . ?
C12 C13 1.377(13) . ?
C13 C14 1.356(13) . ?
C14 C15 1.396(12) . ?
B3 B8 1.741(12) . ?
B3 B7 1.762(11) . ?
B3 B4 1.769(12) . ?
B4 B8 1.759(12) . ?
B4 B5 1.771(11) . ?
B4 B9 1.780(11) . ?
B5 B6 1.756(12) . ?
B5 B10 1.779(12) . ?
B5 B9 1.794(12) . ?
B6 B10 1.751(12) . ?
B6 B11 1.781(12) . ?
B7 B8 1.768(13) . ?
B7 B12 1.774(13) . ?
B7 B11 1.779(12) . ?
B8 B9 1.780(13) . ?
B8 B12 1.780(12) . ?
B9 B12 1.764(13) . ?
B9 B10 1.777(12) . ?
B10 B11 1.763(14) . ?
B10 B12 1.774(13) . ?
B11 B12 1.773(12) . ?
O2 C100 1.427(14) . ?
O2 C103 1.455(13) . ?
O3 C104 1.406(16) . ?
O3 C107 1.452(16) . ?
C100 C101 1.575(18) . ?
C101 C102 1.512(18) . ?
C102 C103 1.468(16) . ?
C104 C105 1.511(19) . ?
C105 C106 1.45(2) . ?
C106 C107 1.46(2) . ?

loop_
_geom_torsion_atom_site_label_1
_geom_torsion_atom_site_label_2
_geom_torsion_atom_site_label_3
_geom_torsion_atom_site_label_4
_geom_torsion
_geom_torsion_site_symmetry_1
_geom_torsion_site_symmetry_2
_geom_torsion_site_symmetry_3
_geom_torsion_site_symmetry_4
_geom_torsion_publ_flag
C16 Rh1 S1 C1 -45.6(3) . . . 2_656 ?
P1 Rh1 S1 C1 -174.6(5) . . . 2_656 ?
S1 Rh1 S1 C1 147.1(2) 2_656 . . 2_656 ?
C16 Rh1 S1 Rh1 -163.5(2) . . . 2_656 ?
P1 Rh1 S1 Rh1 67.5(5) . . . 2_656 ?
S1 Rh1 S1 Rh1 29.29(8) 2_656 . . 2_656 ?
C16 Rh1 P1 C10 76.7(4) . . . . ?
S1 Rh1 P1 C10 -153.7(5) . . . . ?
S1 Rh1 P1 C10 -116.2(3) 2_656 . . . ?
C16 Rh1 P1 C4 -45.0(3) . . . . ?
S1 Rh1 P1 C4 84.6(5) . . . . ?
S1 Rh1 P1 C4 122.1(3) 2_656 . . . ?
C16 Rh1 P1 C3 -159.1(3) . . . . ?
S1 Rh1 P1 C3 -29.5(6) . . . . ?
S1 Rh1 P1 C3 8.0(3) 2_656 . . . ?
B5 C1 C2 C3 142.0(6) . . . . ?
B4 C1 C2 C3 -150.2(6) . . . . ?
B3 C1 C2 C3 -111.8(7) . . . . ?
B6 C1 C2 C3 103.8(7) . . . . ?
S1 C1 C2 C3 -0.4(8) 2_656 . . . ?
B5 C1 C2 B7 -67.6(7) . . . . ?
B4 C1 C2 B7 0.3(7) . . . . ?
B3 C1 C2 B7 38.7(6) . . . . ?
B6 C1 C2 B7 -105.7(6) . . . . ?
S1 C1 C2 B7 150.1(5) 2_656 . . . ?
B5 C1 C2 B11 -0.9(7) . . . . ?
B4 C1 C2 B11 67.0(7) . . . . ?
B3 C1 C2 B11 105.4(6) . . . . ?
B6 C1 C2 B11 -39.0(6) . . . . ?
S1 C1 C2 B11 -143.2(5) 2_656 . . . ?
B5 C1 C2 B3 -106.3(6) . . . . ?
B4 C1 C2 B3 -38.4(5) . . . . ?
B6 C1 C2 B3 -144.4(6) . . . . ?
S1 C1 C2 B3 111.4(5) 2_656 . . . ?
B5 C1 C2 B6 38.1(6) . . . . ?
B4 C1 C2 B6 106.0(6) . . . . ?
B3 C1 C2 B6 144.4(6) . . . . ?
S1 C1 C2 B6 -104.2(5) 2_656 . . . ?
C1 C2 C3 P1 61.9(8) . . . . ?
B7 C2 C3 P1 -84.9(7) . . . . ?
B11 C2 C3 P1 -158.3(5) . . . . ?
B3 C2 C3 P1 -10.6(8) . . . . ?
B6 C2 C3 P1 131.8(5) . . . . ?
C10 P1 C3 C2 70.4(6) . . . . ?
C4 P1 C3 C2 178.7(5) . . . . ?
Rh1 P1 C3 C2 -60.5(6) . . . . ?
C10 P1 C4 C9 -10.6(8) . . . . ?
C3 P1 C4 C9 -120.5(7) . . . . ?
Rh1 P1 C4 C9 118.9(6) . . . . ?
C10 P1 C4 C5 172.7(6) . . . . ?
C3 P1 C4 C5 62.9(6) . . . . ?
Rh1 P1 C4 C5 -57.7(6) . . . . ?
C9 C4 C5 C6 1.1(12) . . . . ?
P1 C4 C5 C6 177.9(7) . . . . ?
C4 C5 C6 C7 -1.2(14) . . . . ?
C5 C6 C7 C8 0.1(15) . . . . ?
C6 C7 C8 C9 1.1(16) . . . . ?
C7 C8 C9 C4 -1.2(16) . . . . ?
C5 C4 C9 C8 0.1(13) . . . . ?
P1 C4 C9 C8 -176.5(7) . . . . ?
C4 P1 C10 C11 119.8(6) . . . . ?
C3 P1 C10 C11 -133.7(6) . . . . ?
Rh1 P1 C10 C11 -6.3(7) . . . . ?
C4 P1 C10 C15 -62.4(7) . . . . ?
C3 P1 C10 C15 44.1(7) . . . . ?
Rh1 P1 C10 C15 171.5(5) . . . . ?
C15 C10 C11 C12 1.4(12) . . . . ?
P1 C10 C11 C12 179.2(7) . . . . ?
C10 C11 C12 C13 -1.7(15) . . . . ?
C11 C12 C13 C14 2.0(16) . . . . ?
C12 C13 C14 C15 -2.1(16) . . . . ?
C13 C14 C15 C10 1.7(13) . . . . ?
C11 C10 C15 C14 -1.4(11) . . . . ?
P1 C10 C15 C14 -179.2(6) . . . . ?
P1 Rh1 C16 O1 65(7) . . . . ?
S1 Rh1 C16 O1 -109(7) . . . . ?
S1 Rh1 C16 O1 -35(8) 2_656 . . . ?
B5 C1 B3 C2 101.8(6) . . . . ?
B4 C1 B3 C2 139.0(6) . . . . ?
B6 C1 B3 C2 33.9(5) . . . . ?
S1 C1 B3 C2 -104.8(5) 2_656 . . . ?
C2 C1 B3 B8 -99.6(6) . . . . ?
B5 C1 B3 B8 2.2(7) . . . . ?
B4 C1 B3 B8 39.4(5) . . . . ?
B6 C1 B3 B8 -65.6(7) . . . . ?
S1 C1 B3 B8 155.6(5) 2_656 . . . ?
C2 C1 B3 B7 -36.4(5) . . . . ?
B5 C1 B3 B7 65.3(7) . . . . ?
B4 C1 B3 B7 102.6(6) . . . . ?
B6 C1 B3 B7 -2.5(8) . . . . ?
S1 C1 B3 B7 -141.3(5) 2_656 . . . ?
C2 C1 B3 B4 -139.0(6) . . . . ?
B5 C1 B3 B4 -37.2(5) . . . . ?
B6 C1 B3 B4 -105.0(6) . . . . ?
S1 C1 B3 B4 116.2(6) 2_656 . . . ?
C3 C2 B3 C1 109.7(7) . . . . ?
B7 C2 B3 C1 -138.0(6) . . . . ?
B11 C2 B3 C1 -101.0(6) . . . . ?
B6 C2 B3 C1 -33.5(5) . . . . ?
C3 C2 B3 B8 -151.9(6) . . . . ?
C1 C2 B3 B8 98.4(6) . . . . ?
B7 C2 B3 B8 -39.7(6) . . . . ?
B11 C2 B3 B8 -2.6(8) . . . . ?
B6 C2 B3 B8 64.8(7) . . . . ?
C3 C2 B3 B7 -112.2(7) . . . . ?
C1 C2 B3 B7 138.0(6) . . . . ?
B11 C2 B3 B7 37.1(6) . . . . ?
B6 C2 B3 B7 104.5(6) . . . . ?
C3 C2 B3 B4 145.3(6) . . . . ?
C1 C2 B3 B4 35.5(5) . . . . ?
B7 C2 B3 B4 -102.5(6) . . . . ?
B11 C2 B3 B4 -65.4(7) . . . . ?
B6 C2 B3 B4 2.0(7) . . . . ?
C2 C1 B4 B8 -0.9(7) . . . . ?
B5 C1 B4 B8 102.6(6) . . . . ?
B3 C1 B4 B8 -38.9(5) . . . . ?
B6 C1 B4 B8 66.3(7) . . . . ?
S1 C1 B4 B8 -147.4(5) 2_656 . . . ?
C2 C1 B4 B3 38.0(5) . . . . ?
B5 C1 B4 B3 141.5(6) . . . . ?
B6 C1 B4 B3 105.2(6) . . . . ?
S1 C1 B4 B3 -108.5(6) 2_656 . . . ?
C2 C1 B4 B5 -103.5(6) . . . . ?
B3 C1 B4 B5 -141.5(6) . . . . ?
B6 C1 B4 B5 -36.4(6) . . . . ?
S1 C1 B4 B5 110.0(6) 2_656 . . . ?
C2 C1 B4 B9 -63.7(7) . . . . ?
B5 C1 B4 B9 39.8(5) . . . . ?
B3 C1 B4 B9 -101.7(6) . . . . ?
B6 C1 B4 B9 3.5(8) . . . . ?
S1 C1 B4 B9 149.8(5) 2_656 . . . ?
C2 B3 B4 C1 -35.3(5) . . . . ?
B8 B3 B4 C1 -135.1(6) . . . . ?
B7 B3 B4 C1 -97.2(6) . . . . ?
C1 B3 B4 B8 135.1(6) . . . . ?
C2 B3 B4 B8 99.8(6) . . . . ?
B7 B3 B4 B8 37.9(6) . . . . ?
C1 B3 B4 B5 33.7(5) . . . . ?
C2 B3 B4 B5 -1.6(7) . . . . ?
B8 B3 B4 B5 -101.4(6) . . . . ?
B7 B3 B4 B5 -63.5(7) . . . . ?
C1 B3 B4 B9 97.7(6) . . . . ?
C2 B3 B4 B9 62.4(7) . . . . ?
B8 B3 B4 B9 -37.4(5) . . . . ?
B7 B3 B4 B9 0.5(7) . . . . ?
C2 C1 B5 B6 -38.2(5) . . . . ?
B4 C1 B5 B6 -141.7(6) . . . . ?
B3 C1 B5 B6 -104.8(6) . . . . ?
S1 C1 B5 B6 102.1(6) 2_656 . . . ?
C2 C1 B5 B4 103.6(6) . . . . ?
B3 C1 B5 B4 36.9(5) . . . . ?
B6 C1 B5 B4 141.7(6) . . . . ?
S1 C1 B5 B4 -116.2(6) 2_656 . . . ?
C2 C1 B5 B10 1.9(7) . . . . ?
B4 C1 B5 B10 -101.6(6) . . . . ?
B3 C1 B5 B10 -64.7(7) . . . . ?
B6 C1 B5 B10 40.1(5) . . . . ?
S1 C1 B5 B10 142.2(5) 2_656 . . . ?
C2 C1 B5 B9 64.1(6) . . . . ?
B4 C1 B5 B9 -39.5(5) . . . . ?
B3 C1 B5 B9 -2.5(7) . . . . ?
B6 C1 B5 B9 102.3(6) . . . . ?
S1 C1 B5 B9 -155.7(5) 2_656 . . . ?
B8 B4 B5 C1 -96.7(6) . . . . ?
B3 B4 B5 C1 -34.2(5) . . . . ?
B9 B4 B5 C1 -134.9(6) . . . . ?
C1 B4 B5 B6 34.9(5) . . . . ?
B8 B4 B5 B6 -61.8(7) . . . . ?
B3 B4 B5 B6 0.7(8) . . . . ?
B9 B4 B5 B6 -100.0(7) . . . . ?
C1 B4 B5 B10 97.9(6) . . . . ?
B8 B4 B5 B10 1.3(8) . . . . ?
B3 B4 B5 B10 63.8(7) . . . . ?
B9 B4 B5 B10 -37.0(6) . . . . ?
C1 B4 B5 B9 134.9(6) . . . . ?
B8 B4 B5 B9 38.2(6) . . . . ?
B3 B4 B5 B9 100.7(6) . . . . ?
B5 C1 B6 C2 -139.0(6) . . . . ?
B4 C1 B6 C2 -102.2(6) . . . . ?
B3 C1 B6 C2 -33.7(5) . . . . ?
S1 C1 B6 C2 107.6(5) 2_656 . . . ?
C2 C1 B6 B10 98.4(6) . . . . ?
B5 C1 B6 B10 -40.7(6) . . . . ?
B4 C1 B6 B10 -3.8(8) . . . . ?
B3 C1 B6 B10 64.6(7) . . . . ?
S1 C1 B6 B10 -154.0(5) 2_656 . . . ?
C2 C1 B6 B5 139.0(6) . . . . ?
B4 C1 B6 B5 36.9(6) . . . . ?
B3 C1 B6 B5 105.3(6) . . . . ?
S1 C1 B6 B5 -113.3(6) 2_656 . . . ?
C2 C1 B6 B11 36.3(5) . . . . ?
B5 C1 B6 B11 -102.7(7) . . . . ?
B4 C1 B6 B11 -65.9(7) . . . . ?
B3 C1 B6 B11 2.5(8) . . . . ?
S1 C1 B6 B11 143.9(5) 2_656 . . . ?
C3 C2 B6 C1 -112.4(6) . . . . ?
B7 C2 B6 C1 100.9(6) . . . . ?
B11 C2 B6 C1 137.7(6) . . . . ?
B3 C2 B6 C1 33.4(5) . . . . ?
C3 C2 B6 B10 149.4(6) . . . . ?
C1 C2 B6 B10 -98.2(6) . . . . ?
B7 C2 B6 B10 2.7(7) . . . . ?
B11 C2 B6 B10 39.5(5) . . . . ?
B3 C2 B6 B10 -64.8(7) . . . . ?
C3 C2 B6 B5 -147.3(6) . . . . ?
C1 C2 B6 B5 -35.0(5) . . . . ?
B7 C2 B6 B5 65.9(6) . . . . ?
B11 C2 B6 B5 102.8(6) . . . . ?
B3 C2 B6 B5 -1.6(7) . . . . ?
C3 C2 B6 B11 109.9(6) . . . . ?
C1 C2 B6 B11 -137.7(6) . . . . ?
B7 C2 B6 B11 -36.9(6) . . . . ?
B3 C2 B6 B11 -104.3(6) . . . . ?
B4 B5 B6 C1 -34.3(5) . . . . ?
B10 B5 B6 C1 -133.9(6) . . . . ?
B9 B5 B6 C1 -97.9(6) . . . . ?
C1 B5 B6 C2 34.7(5) . . . . ?
B4 B5 B6 C2 0.4(7) . . . . ?
B10 B5 B6 C2 -99.1(6) . . . . ?
B9 B5 B6 C2 -63.2(7) . . . . ?
C1 B5 B6 B10 133.9(6) . . . . ?
B4 B5 B6 B10 99.6(6) . . . . ?
B9 B5 B6 B10 36.0(6) . . . . ?
C1 B5 B6 B11 95.8(6) . . . . ?
B4 B5 B6 B11 61.5(7) . . . . ?
B10 B5 B6 B11 -38.1(6) . . . . ?
B9 B5 B6 B11 -2.1(8) . . . . ?
C3 C2 B7 B3 111.5(7) . . . . ?
C1 C2 B7 B3 -38.4(5) . . . . ?
B11 C2 B7 B3 -141.0(6) . . . . ?
B6 C2 B7 B3 -104.4(6) . . . . ?
C3 C2 B7 B8 150.3(6) . . . . ?
C1 C2 B7 B8 0.5(8) . . . . ?
B11 C2 B7 B8 -102.2(7) . . . . ?
B3 C2 B7 B8 38.8(6) . . . . ?
B6 C2 B7 B8 -65.6(7) . . . . ?
C3 C2 B7 B12 -146.8(6) . . . . ?
C1 C2 B7 B12 63.3(7) . . . . ?
B11 C2 B7 B12 -39.3(6) . . . . ?
B3 C2 B7 B12 101.7(6) . . . . ?
B6 C2 B7 B12 -2.7(7) . . . . ?
C3 C2 B7 B11 -107.5(7) . . . . ?
C1 C2 B7 B11 102.7(6) . . . . ?
B3 C2 B7 B11 141.0(6) . . . . ?
B6 C2 B7 B11 36.6(6) . . . . ?
C1 B3 B7 C2 36.1(5) . . . . ?
B8 B3 B7 C2 135.2(6) . . . . ?
B4 B3 B7 C2 97.5(6) . . . . ?
C1 B3 B7 B8 -99.2(6) . . . . ?
C2 B3 B7 B8 -135.2(6) . . . . ?
B4 B3 B7 B8 -37.7(6) . . . . ?
C1 B3 B7 B12 -61.9(7) . . . . ?
C2 B3 B7 B12 -98.0(6) . . . . ?
B8 B3 B7 B12 37.2(6) . . . . ?
B4 B3 B7 B12 -0.5(8) . . . . ?
C1 B3 B7 B11 1.4(8) . . . . ?
C2 B3 B7 B11 -34.7(6) . . . . ?
B8 B3 B7 B11 100.5(7) . . . . ?
B4 B3 B7 B11 62.8(7) . . . . ?
C1 B3 B8 B4 -38.6(5) . . . . ?
C2 B3 B8 B4 -99.2(6) . . . . ?
B7 B3 B8 B4 -138.0(6) . . . . ?
C1 B3 B8 B7 99.4(6) . . . . ?
C2 B3 B8 B7 38.9(5) . . . . ?
B4 B3 B8 B7 138.0(6) . . . . ?
C1 B3 B8 B9 -0.9(7) . . . . ?
C2 B3 B8 B9 -61.4(7) . . . . ?
B7 B3 B8 B9 -100.3(7) . . . . ?
B4 B3 B8 B9 37.7(6) . . . . ?
C1 B3 B8 B12 62.2(7) . . . . ?
C2 B3 B8 B12 1.6(8) . . . . ?
B7 B3 B8 B12 -37.2(6) . . . . ?
B4 B3 B8 B12 100.8(7) . . . . ?
C1 B4 B8 B3 39.0(5) . . . . ?
B5 B4 B8 B3 99.9(6) . . . . ?
B9 B4 B8 B3 138.3(6) . . . . ?
C1 B4 B8 B7 1.2(8) . . . . ?
B3 B4 B8 B7 -37.8(6) . . . . ?
B5 B4 B8 B7 62.1(8) . . . . ?
B9 B4 B8 B7 100.4(7) . . . . ?
C1 B4 B8 B9 -99.3(6) . . . . ?
B3 B4 B8 B9 -138.3(6) . . . . ?
B5 B4 B8 B9 -38.4(6) . . . . ?
C1 B4 B8 B12 -62.4(7) . . . . ?
B3 B4 B8 B12 -101.4(7) . . . . ?
B5 B4 B8 B12 -1.5(8) . . . . ?
B9 B4 B8 B12 36.9(6) . . . . ?
C2 B7 B8 B3 -39.0(5) . . . . ?
B12 B7 B8 B3 -138.4(6) . . . . ?
B11 B7 B8 B3 -101.0(6) . . . . ?
C2 B7 B8 B4 -1.0(8) . . . . ?
B3 B7 B8 B4 38.0(6) . . . . ?
B12 B7 B8 B4 -100.4(7) . . . . ?
B11 B7 B8 B4 -63.0(7) . . . . ?
C2 B7 B8 B9 63.0(7) . . . . ?
B3 B7 B8 B9 102.0(6) . . . . ?
B12 B7 B8 B9 -36.5(6) . . . . ?
B11 B7 B8 B9 1.0(8) . . . . ?
C2 B7 B8 B12 99.4(6) . . . . ?
B3 B7 B8 B12 138.4(6) . . . . ?
B11 B7 B8 B12 37.5(6) . . . . ?
B3 B8 B9 B12 100.6(7) . . . . ?
B4 B8 B9 B12 138.5(6) . . . . ?
B7 B8 B9 B12 36.7(6) . . . . ?
B3 B8 B9 B10 62.3(7) . . . . ?
B4 B8 B9 B10 100.1(6) . . . . ?
B7 B8 B9 B10 -1.6(8) . . . . ?
B12 B8 B9 B10 -38.3(6) . . . . ?
B3 B8 B9 B4 -37.9(5) . . . . ?
B7 B8 B9 B4 -101.8(6) . . . . ?
B12 B8 B9 B4 -138.5(6) . . . . ?
B3 B8 B9 B5 -0.6(8) . . . . ?
B4 B8 B9 B5 37.3(6) . . . . ?
B7 B8 B9 B5 -64.4(7) . . . . ?
B12 B8 B9 B5 -101.2(6) . . . . ?
C1 B4 B9 B12 61.7(7) . . . . ?
B8 B4 B9 B12 -37.2(6) . . . . ?
B3 B4 B9 B12 -0.4(7) . . . . ?
B5 B4 B9 B12 100.3(7) . . . . ?
C1 B4 B9 B10 -1.7(8) . . . . ?
B8 B4 B9 B10 -100.6(7) . . . . ?
B3 B4 B9 B10 -63.8(7) . . . . ?
B5 B4 B9 B10 36.9(6) . . . . ?
C1 B4 B9 B8 98.9(6) . . . . ?
B3 B4 B9 B8 36.8(6) . . . . ?
B5 B4 B9 B8 137.5(7) . . . . ?
C1 B4 B9 B5 -38.6(5) . . . . ?
B8 B4 B9 B5 -137.5(7) . . . . ?
B3 B4 B9 B5 -100.7(6) . . . . ?
C1 B5 B9 B12 -61.6(7) . . . . ?
B6 B5 B9 B12 1.9(8) . . . . ?
B4 B5 B9 B12 -100.6(7) . . . . ?
B10 B5 B9 B12 37.8(6) . . . . ?
C1 B5 B9 B10 -99.4(6) . . . . ?
B6 B5 B9 B10 -35.8(6) . . . . ?
B4 B5 B9 B10 -138.4(7) . . . . ?
C1 B5 B9 B8 1.8(7) . . . . ?
B6 B5 B9 B8 65.3(7) . . . . ?
B4 B5 B9 B8 -37.2(6) . . . . ?
B10 B5 B9 B8 101.2(7) . . . . ?
C1 B5 B9 B4 39.0(5) . . . . ?
B6 B5 B9 B4 102.6(7) . . . . ?
B10 B5 B9 B4 138.4(7) . . . . ?
C1 B6 B10 B11 -98.3(6) . . . . ?
C2 B6 B10 B11 -38.9(5) . . . . ?
B5 B6 B10 B11 -137.4(6) . . . . ?
C1 B6 B10 B12 -60.9(7) . . . . ?
C2 B6 B10 B12 -1.5(7) . . . . ?
B5 B6 B10 B12 -100.0(6) . . . . ?
B11 B6 B10 B12 37.4(6) . . . . ?
C1 B6 B10 B9 2.5(8) . . . . ?
C2 B6 B10 B9 61.9(8) . . . . ?
B5 B6 B10 B9 -36.6(6) . . . . ?
B11 B6 B10 B9 100.8(7) . . . . ?
C1 B6 B10 B5 39.1(5) . . . . ?
C2 B6 B10 B5 98.5(6) . . . . ?
B11 B6 B10 B5 137.4(6) . . . . ?
B12 B9 B10 B6 -101.4(7) . . . . ?
B8 B9 B10 B6 -63.0(8) . . . . ?
B4 B9 B10 B6 -0.6(9) . . . . ?
B5 B9 B10 B6 36.2(6) . . . . ?
B12 B9 B10 B11 -36.8(6) . . . . ?
B8 B9 B10 B11 1.6(8) . . . . ?
B4 B9 B10 B11 64.1(8) . . . . ?
B5 B9 B10 B11 100.9(7) . . . . ?
B8 B9 B10 B12 38.4(6) . . . . ?
B4 B9 B10 B12 100.9(7) . . . . ?
B5 B9 B10 B12 137.7(7) . . . . ?
B12 B9 B10 B5 -137.7(7) . . . . ?
B8 B9 B10 B5 -99.2(7) . . . . ?
B4 B9 B10 B5 -36.8(6) . . . . ?
C1 B5 B10 B6 -40.7(5) . . . . ?
B4 B5 B10 B6 -102.6(7) . . . . ?
B9 B5 B10 B6 -139.7(7) . . . . ?
C1 B5 B10 B11 -2.3(7) . . . . ?
B6 B5 B10 B11 38.5(6) . . . . ?
B4 B5 B10 B11 -64.1(7) . . . . ?
B9 B5 B10 B11 -101.2(7) . . . . ?
C1 B5 B10 B12 61.3(7) . . . . ?
B6 B5 B10 B12 102.0(7) . . . . ?
B4 B5 B10 B12 -0.5(8) . . . . ?
B9 B5 B10 B12 -37.6(6) . . . . ?
C1 B5 B10 B9 98.9(6) . . . . ?
B6 B5 B10 B9 139.7(7) . . . . ?
B4 B5 B10 B9 37.1(6) . . . . ?
C3 C2 B11 B10 -144.4(6) . . . . ?
C1 C2 B11 B10 -0.6(7) . . . . ?
B7 C2 B11 B10 102.0(6) . . . . ?
B3 C2 B11 B10 65.1(7) . . . . ?
B6 C2 B11 B10 -39.4(6) . . . . ?
C3 C2 B11 B12 152.9(6) . . . . ?
C1 C2 B11 B12 -63.3(7) . . . . ?
B7 C2 B11 B12 39.3(6) . . . . ?
B3 C2 B11 B12 2.5(8) . . . . ?
B6 C2 B11 B12 -102.0(7) . . . . ?
C3 C2 B11 B7 113.7(7) . . . . ?
C1 C2 B11 B7 -102.6(6) . . . . ?
B3 C2 B11 B7 -36.8(6) . . . . ?
B6 C2 B11 B7 -141.3(6) . . . . ?
C3 C2 B11 B6 -105.0(7) . . . . ?
C1 C2 B11 B6 38.8(5) . . . . ?
B7 C2 B11 B6 141.3(6) . . . . ?
B3 C2 B11 B6 104.5(6) . . . . ?
B6 B10 B11 C2 39.7(5) . . . . ?
B12 B10 B11 C2 -98.9(6) . . . . ?
B9 B10 B11 C2 -62.4(7) . . . . ?
B5 B10 B11 C2 1.8(8) . . . . ?
B6 B10 B11 B12 138.6(6) . . . . ?
B9 B10 B11 B12 36.5(6) . . . . ?
B5 B10 B11 B12 100.7(6) . . . . ?
B6 B10 B11 B7 101.0(6) . . . . ?
B12 B10 B11 B7 -37.6(5) . . . . ?
B9 B10 B11 B7 -1.0(8) . . . . ?
B5 B10 B11 B7 63.1(7) . . . . ?
B12 B10 B11 B6 -138.6(6) . . . . ?
B9 B10 B11 B6 -102.1(6) . . . . ?
B5 B10 B11 B6 -37.9(6) . . . . ?
B3 B7 B11 C2 34.8(5) . . . . ?
B8 B7 B11 C2 97.4(6) . . . . ?
B12 B7 B11 C2 135.1(6) . . . . ?
C2 B7 B11 B10 -97.4(6) . . . . ?
B3 B7 B11 B10 -62.6(7) . . . . ?
B8 B7 B11 B10 0.0(8) . . . . ?
B12 B7 B11 B10 37.7(6) . . . . ?
C2 B7 B11 B12 -135.1(6) . . . . ?
B3 B7 B11 B12 -100.2(7) . . . . ?
B8 B7 B11 B12 -37.7(6) . . . . ?
C2 B7 B11 B6 -34.7(6) . . . . ?
B3 B7 B11 B6 0.1(8) . . . . ?
B8 B7 B11 B6 62.7(7) . . . . ?
B12 B7 B11 B6 100.4(7) . . . . ?
C1 B6 B11 C2 -35.7(5) . . . . ?
B10 B6 B11 C2 -134.6(6) . . . . ?
B5 B6 B11 C2 -96.1(6) . . . . ?
C1 B6 B11 B10 98.9(6) . . . . ?
C2 B6 B11 B10 134.6(6) . . . . ?
B5 B6 B11 B10 38.5(6) . . . . ?
C1 B6 B11 B12 61.9(7) . . . . ?
C2 B6 B11 B12 97.6(6) . . . . ?
B10 B6 B11 B12 -37.1(6) . . . . ?
B5 B6 B11 B12 1.5(8) . . . . ?
C1 B6 B11 B7 -1.5(8) . . . . ?
C2 B6 B11 B7 34.2(6) . . . . ?
B10 B6 B11 B7 -100.5(7) . . . . ?
B5 B6 B11 B7 -61.9(7) . . . . ?
B10 B9 B12 B11 36.6(6) . . . . ?
B8 B9 B12 B11 -100.5(7) . . . . ?
B4 B9 B12 B11 -63.7(7) . . . . ?
B5 B9 B12 B11 -1.0(8) . . . . ?
B8 B9 B12 B10 -137.0(6) . . . . ?
B4 B9 B12 B10 -100.3(6) . . . . ?
B5 B9 B12 B10 -37.6(6) . . . . ?
B10 B9 B12 B7 100.4(6) . . . . ?
B8 B9 B12 B7 -36.7(6) . . . . ?
B4 B9 B12 B7 0.1(8) . . . . ?
B5 B9 B12 B7 62.8(8) . . . . ?
B10 B9 B12 B8 137.0(6) . . . . ?
B4 B9 B12 B8 36.7(6) . . . . ?
B5 B9 B12 B8 99.4(6) . . . . ?
C2 B11 B12 B9 62.4(8) . . . . ?
B10 B11 B12 B9 -36.9(6) . . . . ?
B7 B11 B12 B9 101.1(7) . . . . ?
B6 B11 B12 B9 -0.2(8) . . . . ?
C2 B11 B12 B10 99.3(6) . . . . ?
B7 B11 B12 B10 137.9(6) . . . . ?
B6 B11 B12 B10 36.6(5) . . . . ?
C2 B11 B12 B7 -38.6(5) . . . . ?
B10 B11 B12 B7 -137.9(6) . . . . ?
B6 B11 B12 B7 -101.3(6) . . . . ?
C2 B11 B12 B8 -1.3(8) . . . . ?
B10 B11 B12 B8 -100.6(7) . . . . ?
B7 B11 B12 B8 37.3(6) . . . . ?
B6 B11 B12 B8 -64.0(8) . . . . ?
B6 B10 B12 B9 101.3(7) . . . . ?
B11 B10 B12 B9 139.0(6) . . . . ?
B5 B10 B12 B9 38.1(6) . . . . ?
B6 B10 B12 B11 -37.7(6) . . . . ?
B9 B10 B12 B11 -139.0(6) . . . . ?
B5 B10 B12 B11 -101.0(7) . . . . ?
B6 B10 B12 B7 -0.1(8) . . . . ?
B11 B10 B12 B7 37.6(6) . . . . ?
B9 B10 B12 B7 -101.4(7) . . . . ?
B5 B10 B12 B7 -63.3(8) . . . . ?
B6 B10 B12 B8 62.9(8) . . . . ?
B11 B10 B12 B8 100.6(7) . . . . ?
B9 B10 B12 B8 -38.4(6) . . . . ?
B5 B10 B12 B8 -0.4(8) . . . . ?
C2 B7 B12 B9 -62.1(7) . . . . ?
B3 B7 B12 B9 0.3(8) . . . . ?
B8 B7 B12 B9 36.9(6) . . . . ?
B11 B7 B12 B9 -101.1(7) . . . . ?
C2 B7 B12 B11 39.0(5) . . . . ?
B3 B7 B12 B11 101.4(6) . . . . ?
B8 B7 B12 B11 138.0(6) . . . . ?
C2 B7 B12 B10 1.6(7) . . . . ?
B3 B7 B12 B10 64.0(7) . . . . ?
B8 B7 B12 B10 100.7(7) . . . . ?
B11 B7 B12 B10 -37.3(6) . . . . ?
C2 B7 B12 B8 -99.0(6) . . . . ?
B3 B7 B12 B8 -36.7(6) . . . . ?
B11 B7 B12 B8 -138.0(6) . . . . ?
B3 B8 B12 B9 -101.6(7) . . . . ?
B4 B8 B12 B9 -37.3(6) . . . . ?
B7 B8 B12 B9 -138.9(6) . . . . ?
B3 B8 B12 B11 -0.2(9) . . . . ?
B4 B8 B12 B11 64.1(8) . . . . ?
B7 B8 B12 B11 -37.5(6) . . . . ?
B9 B8 B12 B11 101.4(7) . . . . ?
B3 B8 B12 B10 -63.1(8) . . . . ?
B4 B8 B12 B10 1.1(8) . . . . ?
B7 B8 B12 B10 -100.5(7) . . . . ?
B9 B8 B12 B10 38.4(6) . . . . ?
B3 B8 B12 B7 37.4(6) . . . . ?
B4 B8 B12 B7 101.6(7) . . . . ?
B9 B8 B12 B7 138.9(6) . . . . ?
C103 O2 C100 C101 -17.3(13) . . . . ?
O2 C100 C101 C102 22.9(14) . . . . ?
C100 C101 C102 C103 -20.8(15) . . . . ?
C100 O2 C103 C102 4.9(14) . . . . ?
C101 C102 C103 O2 10.7(14) . . . . ?
C107 O3 C104 C105 -12.3(17) . . . . ?
O3 C104 C105 C106 9.3(19) . . . . ?
C104 C105 C106 C107 -3(2) . . . . ?
C104 O3 C107 C106 10.4(17) . . . . ?
C105 C106 C107 O3 -4.2(19) . . . . ?
